data_4340398
loop_
_publ_author_name
'Rieger, Franziska'
'Mudring, Anja-V'

_publ_section_title
;
 Inorganic supramolecular host architectures: [(M@18c6)2][TlI4].2H2O,
 M=0.5 Tl, (NH4,NH3), (H3O,H2O).
;
_journal_issue 25
_journal_name_full 'Inorganic chemistry'
_journal_page_first 9340
_journal_page_last 9346
_journal_paper_doi 10.1021/ic051430z
_journal_volume 44
_journal_year 2005
_chemical_formula_moiety '2(C12 H24 O6), I4 Tl, 4(O)'
_chemical_formula_sum 'C24 H57 I4 O16 Tl'
_chemical_formula_weight 1313.67
_chemical_name_systematic
;
 ?
;
_space_group_IT_number 203
_symmetry_cell_setting cubic
_symmetry_space_group_name_Hall '-F 2uv 2vw 3'
_symmetry_space_group_name_H-M 'F d -3 :2'
_atom_sites_solution_hydrogens geom
_atom_sites_solution_primary direct
_atom_sites_solution_secondary difmap
_audit_creation_method SHELXL-97
_cell_angle_alpha 90.00
_cell_angle_beta 90.00
_cell_angle_gamma 90.00
_cell_formula_units_Z 8
_cell_length_a 21.3790(18)
_cell_length_b 21.3790(18)
_cell_length_c 21.3790(18)
_cell_measurement_reflns_used 1818
_cell_measurement_temperature 293(2)
_cell_measurement_theta_max 25.0
_cell_measurement_theta_min 2.7
_cell_volume 9771.5(14)
_computing_cell_refinement 'X-AREA (Stoe & Cie, 2002)'
_computing_data_collection 'X-AREA (Stoe & Cie, 2002)'
_computing_data_reduction 'X-AREA (Stoe & Cie, 2002)'
_computing_molecular_graphics 'DIAMOND (Brandenburg, 1996)'
_computing_publication_material 'SHELXL-97 (Sheldrick, 1997)'
_computing_structure_refinement 'SHELXL-97 (Sheldrick, 1997)'
_computing_structure_solution 'SHELXS97 (Sheldrick, 1997)'
_diffrn_ambient_temperature 293(2)
_diffrn_measured_fraction_theta_full 0.999
_diffrn_measured_fraction_theta_max 0.999
_diffrn_measurement_device_type 'SToe IPDS'
_diffrn_measurement_method '2deg phi scan'
_diffrn_radiation_monochromator graphite
_diffrn_radiation_source 'fine-focus sealed tube'
_diffrn_radiation_type MoK\a
_diffrn_radiation_wavelength 0.71073
_diffrn_reflns_av_R_equivalents 0.1118
_diffrn_reflns_av_sigmaI/netI 0.0422
_diffrn_reflns_limit_h_max 25
_diffrn_reflns_limit_h_min -25
_diffrn_reflns_limit_k_max 25
_diffrn_reflns_limit_k_min -25
_diffrn_reflns_limit_l_max 25
_diffrn_reflns_limit_l_min -25
_diffrn_reflns_number 21045
_diffrn_reflns_theta_full 24.95
_diffrn_reflns_theta_max 24.95
_diffrn_reflns_theta_min 2.69
_exptl_absorpt_coefficient_mu 5.883
_exptl_absorpt_correction_T_max 0.3401
_exptl_absorpt_correction_T_min 0.2064
_exptl_absorpt_correction_type none
_exptl_crystal_colour orange
_exptl_crystal_density_diffrn 1.786
_exptl_crystal_density_method 'not measured'
_exptl_crystal_description cube
_exptl_crystal_F_000 4976
_exptl_crystal_size_max 0.2
_exptl_crystal_size_mid 0.15
_exptl_crystal_size_min 0.1
_refine_diff_density_max 0.881
_refine_diff_density_min -0.710
_refine_diff_density_rms 0.139
_refine_ls_extinction_coef 0.00005(2)
_refine_ls_extinction_expression Fc^*^=kFc[1+0.001xFc^2^\l^3^/sin(2\q)]^-1/4^
_refine_ls_extinction_method SHELXL
_refine_ls_goodness_of_fit_ref 0.967
_refine_ls_hydrogen_treatment mixed
_refine_ls_matrix_type full
_refine_ls_number_parameters 37
_refine_ls_number_reflns 725
_refine_ls_number_restraints 0
_refine_ls_restrained_S_all 0.967
_refine_ls_R_factor_all 0.0544
_refine_ls_R_factor_gt 0.0361
_refine_ls_shift/su_max 0.000
_refine_ls_shift/su_mean 0.000
_refine_ls_structure_factor_coef Fsqd
_refine_ls_weighting_details 'calc w=1/[\s^2^(Fo^2^)+(0.0569P)^2^+0.0000P] where P=(Fo^2^+2Fc^2^)/3'
_refine_ls_weighting_scheme calc
_refine_ls_wR_factor_gt 0.0892
_refine_ls_wR_factor_ref 0.0935
_reflns_number_gt 532
_reflns_number_total 725
_reflns_threshold_expression >2sigma(I)
_cod_data_source_file ic051430zsi20050822_011638.cif
_cod_data_source_block h3olab
_cod_original_sg_symbol_H-M 'F d -3'
_cod_database_code 4340398

loop_
_symmetry_equiv_pos_as_xyz
'x, y, z'
'-x+1/4, -y+1/4, z'
'x, -y+1/4, -z+1/4'
'-x+1/4, y, -z+1/4'
'y, z, x'
'-y+1/4, -z+1/4, x'
'y, -z+1/4, -x+1/4'
'-y+1/4, z, -x+1/4'
'z, x, y'
'-z+1/4, x, -y+1/4'
'-z+1/4, -x+1/4, y'
'z, -x+1/4, -y+1/4'
'x, y+1/2, z+1/2'
'-x+1/4, -y+3/4, z+1/2'
'x, -y+3/4, -z+3/4'
'-x+1/4, y+1/2, -z+3/4'
'y, z+1/2, x+1/2'
'-y+1/4, -z+3/4, x+1/2'
'y, -z+3/4, -x+3/4'
'-y+1/4, z+1/2, -x+3/4'
'z, x+1/2, y+1/2'
'-z+1/4, x+1/2, -y+3/4'
'-z+1/4, -x+3/4, y+1/2'
'z, -x+3/4, -y+3/4'
'x+1/2, y, z+1/2'
'-x+3/4, -y+1/4, z+1/2'
'x+1/2, -y+1/4, -z+3/4'
'-x+3/4, y, -z+3/4'
'y+1/2, z, x+1/2'
'-y+3/4, -z+1/4, x+1/2'
'y+1/2, -z+1/4, -x+3/4'
'-y+3/4, z, -x+3/4'
'z+1/2, x, y+1/2'
'-z+3/4, x, -y+3/4'
'-z+3/4, -x+1/4, y+1/2'
'z+1/2, -x+1/4, -y+3/4'
'x+1/2, y+1/2, z'
'-x+3/4, -y+3/4, z'
'x+1/2, -y+3/4, -z+1/4'
'-x+3/4, y+1/2, -z+1/4'
'y+1/2, z+1/2, x'
'-y+3/4, -z+3/4, x'
'y+1/2, -z+3/4, -x+1/4'
'-y+3/4, z+1/2, -x+1/4'
'z+1/2, x+1/2, y'
'-z+3/4, x+1/2, -y+1/4'
'-z+3/4, -x+3/4, y'
'z+1/2, -x+3/4, -y+1/4'
'-x, -y, -z'
'x-1/4, y-1/4, -z'
'-x, y-1/4, z-1/4'
'x-1/4, -y, z-1/4'
'-y, -z, -x'
'y-1/4, z-1/4, -x'
'-y, z-1/4, x-1/4'
'y-1/4, -z, x-1/4'
'-z, -x, -y'
'z-1/4, -x, y-1/4'
'z-1/4, x-1/4, -y'
'-z, x-1/4, y-1/4'
'-x, -y+1/2, -z+1/2'
'x-1/4, y+1/4, -z+1/2'
'-x, y+1/4, z+1/4'
'x-1/4, -y+1/2, z+1/4'
'-y, -z+1/2, -x+1/2'
'y-1/4, z+1/4, -x+1/2'
'-y, z+1/4, x+1/4'
'y-1/4, -z+1/2, x+1/4'
'-z, -x+1/2, -y+1/2'
'z-1/4, -x+1/2, y+1/4'
'z-1/4, x+1/4, -y+1/2'
'-z, x+1/4, y+1/4'
'-x+1/2, -y, -z+1/2'
'x+1/4, y-1/4, -z+1/2'
'-x+1/2, y-1/4, z+1/4'
'x+1/4, -y, z+1/4'
'-y+1/2, -z, -x+1/2'
'y+1/4, z-1/4, -x+1/2'
'-y+1/2, z-1/4, x+1/4'
'y+1/4, -z, x+1/4'
'-z+1/2, -x, -y+1/2'
'z+1/4, -x, y+1/4'
'z+1/4, x-1/4, -y+1/2'
'-z+1/2, x-1/4, y+1/4'
'-x+1/2, -y+1/2, -z'
'x+1/4, y+1/4, -z'
'-x+1/2, y+1/4, z-1/4'
'x+1/4, -y+1/2, z-1/4'
'-y+1/2, -z+1/2, -x'
'y+1/4, z+1/4, -x'
'-y+1/2, z+1/4, x-1/4'
'y+1/4, -z+1/2, x-1/4'
'-z+1/2, -x+1/2, -y'
'z+1/4, -x+1/2, y-1/4'
'z+1/4, x+1/4, -y'
'-z+1/2, x+1/4, y-1/4'

loop_
_atom_site_label
_atom_site_type_symbol
_atom_site_fract_x
_atom_site_fract_y
_atom_site_fract_z
_atom_site_U_iso_or_equiv
_atom_site_adp_type
_atom_site_occupancy
_atom_site_symmetry_multiplicity
_atom_site_calc_flag
_atom_site_refinement_flags
Tl1 Tl 0.1250 0.1250 0.1250 0.0363(3) Uani 1 12 d S
I I 0.05044(2) 0.05044(2) 0.05044(2) 0.0586(4) Uani 1 3 d S
O2 O 0.4613(5) 0.4613(5) 0.4613(5) 0.105(5) Uani 1 3 d S
O1 O 0.4155(4) 0.0978(3) -0.0315(3) 0.080(2) Uani 1 1 d .
C1 C 0.3819(6) 0.1200(5) 0.0205(5) 0.089(4) Uani 1 1 d .
H1A H 0.3495 0.1487 0.0069 0.107 Uiso 1 1 calc R
H1B H 0.4097 0.1421 0.0487 0.107 Uiso 1 1 calc R
C2 C 0.4464(5) 0.1471(5) -0.0650(6) 0.086(4) Uani 1 1 d .
H2A H 0.4763 0.1680 -0.0381 0.104 Uiso 1 1 calc R
H2B H 0.4162 0.1777 -0.0794 0.104 Uiso 1 1 calc R

loop_
_atom_site_aniso_label
_atom_site_aniso_U_11
_atom_site_aniso_U_22
_atom_site_aniso_U_33
_atom_site_aniso_U_23
_atom_site_aniso_U_13
_atom_site_aniso_U_12
Tl1 0.0363(3) 0.0363(3) 0.0363(3) 0.000 0.000 0.000
I 0.0586(4) 0.0586(4) 0.0586(4) -0.0110(2) -0.0110(2) -0.0110(2)
O2 0.105(5) 0.105(5) 0.105(5) 0.042(6) 0.042(6) 0.042(6)
O1 0.086(5) 0.067(4) 0.088(5) 0.013(4) 0.022(4) 0.017(4)
C1 0.097(8) 0.081(7) 0.090(7) 0.015(6) 0.031(7) 0.043(7)
C2 0.087(8) 0.063(6) 0.109(9) 0.025(6) 0.017(7) 0.023(6)

loop_
_atom_type_symbol
_atom_type_description
_atom_type_scat_dispersion_real
_atom_type_scat_dispersion_imag
_atom_type_scat_source
C C 0.0033 0.0016 'International Tables Vol C Tables 4.2.6.8 and 6.1.1.4'
H H 0.0000 0.0000 'International Tables Vol C Tables 4.2.6.8 and 6.1.1.4'
I I -0.4742 1.8119 'International Tables Vol C Tables 4.2.6.8 and 6.1.1.4'
O O 0.0106 0.0060 'International Tables Vol C Tables 4.2.6.8 and 6.1.1.4'
Tl Tl -2.8358 9.6688 'International Tables Vol C Tables 4.2.6.8 and 6.1.1.4'

loop_
_geom_angle_atom_site_label_1
_geom_angle_atom_site_label_2
_geom_angle_atom_site_label_3
_geom_angle
_geom_angle_site_symmetry_1
_geom_angle_site_symmetry_3
I Tl1 I 109.5 . 4
I Tl1 I 109.5 . 2
I Tl1 I 109.5 4 2
I Tl1 I 109.5 . 3
I Tl1 I 109.5 4 3
I Tl1 I 109.5 2 3
C1 O1 C2 112.5(8) . .
O1 C1 C2 108.6(9) . 77
O1 C2 C1 107.7(9) . 93

loop_
_geom_bond_atom_site_label_1
_geom_bond_atom_site_label_2
_geom_bond_distance
_geom_bond_site_symmetry_2
Tl1 I 2.7610(9) .
Tl1 I 2.7610(9) 4
Tl1 I 2.7610(9) 2
Tl1 I 2.7610(9) 3
O1 C1 1.407(11) .
O1 C2 1.435(12) .
C1 C2 1.504(15) 77
C2 C1 1.504(15) 93
